data_1515745
loop_
_publ_author_name
'Wang, Qiwei'
'Wong, Wai-Yeung'

_publ_section_title
;
 New low-bandgap polymetallaynes of platinum functionalized with a
 triphenylamine-benzothiadiazole donor--acceptor unit for solar cell
 applications
;
_journal_issue 2
_journal_name_full 'Polymer Chemistry'
_journal_page_first 432
_journal_paper_doi 10.1039/c0py00273a
_journal_volume 2
_journal_year 2011
_chemical_formula_moiety 'C52 H38 N4 S3'
_chemical_formula_sum 'C52 H38 N4 S3'
_chemical_formula_weight 815.04
_chemical_name_systematic
;
?
;
_space_group_IT_number 14
_symmetry_cell_setting monoclinic
_symmetry_space_group_name_Hall '-P 2ybc'
_symmetry_space_group_name_H-M 'P 1 21/c 1'
_atom_sites_solution_hydrogens geom
_atom_sites_solution_primary direct
_atom_sites_solution_secondary difmap
_audit_creation_method SHELXL-97
_cell_angle_alpha 90.00
_cell_angle_beta 98.7050(10)
_cell_angle_gamma 90.00
_cell_formula_units_Z 4
_cell_length_a 11.2608(7)
_cell_length_b 17.8234(11)
_cell_length_c 20.1891(13)
_cell_measurement_reflns_used 24702
_cell_measurement_temperature 173(2)
_cell_measurement_theta_max 28.31
_cell_measurement_theta_min 2.50
_cell_volume 4005.4(4)
_computing_cell_refinement 'SAINT (Bruker, 1999)'
_computing_data_collection 'SMART (Bruker, 1998)'
_computing_data_reduction SAINT
_computing_structure_refinement 'SHELXL-97 (Sheldrick, 1997)'
_computing_structure_solution 'SHELXS-97 (Sheldrick, 1990)'
_diffrn_ambient_temperature 173(2)
_diffrn_measured_fraction_theta_full 0.971
_diffrn_measured_fraction_theta_max 0.971
_diffrn_measurement_device_type 'Smart CCD'
_diffrn_measurement_method '\w and \f scans'
_diffrn_radiation_monochromator graphite
_diffrn_radiation_source 'fine-focus sealed tube'
_diffrn_radiation_type MoK\a
_diffrn_radiation_wavelength 0.71073
_diffrn_reflns_av_R_equivalents 0.0372
_diffrn_reflns_av_sigmaI/netI 0.0515
_diffrn_reflns_limit_h_max 14
_diffrn_reflns_limit_h_min -15
_diffrn_reflns_limit_k_max 13
_diffrn_reflns_limit_k_min -23
_diffrn_reflns_limit_l_max 26
_diffrn_reflns_limit_l_min -26
_diffrn_reflns_number 24702
_diffrn_reflns_theta_full 28.31
_diffrn_reflns_theta_max 28.31
_diffrn_reflns_theta_min 2.50
_exptl_absorpt_coefficient_mu 0.229
_exptl_absorpt_correction_T_max 1.0000
_exptl_absorpt_correction_T_min 0.6857
_exptl_absorpt_correction_type multi-scan
_exptl_absorpt_process_details SADABS
_exptl_crystal_colour red-brown
_exptl_crystal_density_diffrn 1.352
_exptl_crystal_density_method 'not measured'
_exptl_crystal_description block
_exptl_crystal_F_000 1704
_exptl_crystal_size_max 0.30
_exptl_crystal_size_mid 0.26
_exptl_crystal_size_min 0.20
_refine_diff_density_max 0.722
_refine_diff_density_min -0.440
_refine_diff_density_rms 0.069
_refine_ls_extinction_method none
_refine_ls_goodness_of_fit_ref 1.031
_refine_ls_hydrogen_treatment constr
_refine_ls_matrix_type full
_refine_ls_number_parameters 532
_refine_ls_number_reflns 9673
_refine_ls_number_restraints 0
_refine_ls_restrained_S_all 1.031
_refine_ls_R_factor_all 0.0877
_refine_ls_R_factor_gt 0.0575
_refine_ls_shift/su_max 0.005
_refine_ls_shift/su_mean 0.000
_refine_ls_structure_factor_coef Fsqd
_refine_ls_weighting_details 'calc w=1/[\s^2^(Fo^2^)+(0.0859P)^2^+2.2200P] where P=(Fo^2^+2Fc^2^)/3'
_refine_ls_weighting_scheme calc
_refine_ls_wR_factor_gt 0.1505
_refine_ls_wR_factor_ref 0.1698
_reflns_number_gt 6788
_reflns_number_total 9673
_reflns_threshold_expression >2sigma(I)
_cod_data_source_file c0py00273a.txt
_cod_data_source_block wy2040wm
_cod_depositor_comments
;
The following automatic conversions were performed:

'_symmetry_cell_setting' value 'Monoclinic' changed to 'monoclinic'
according to
/usr/data/users/saulius/automatic-downloads/retrospective/RSC/lib/dictionaries/cif_core.dic
dictionary named 'cif_core.dic' version 2.4.2 from 2011-04-26.

Automatic conversion script
Id: cif_fix_values 2281 2013-09-26 08:29:07Z andrius 
;
_cod_original_sg_symbol_H-M P2(1)/c
_cod_database_code 1515745

loop_
_symmetry_equiv_pos_as_xyz
'x, y, z'
'-x, y+1/2, -z+1/2'
'-x, -y, -z'
'x, -y-1/2, z-1/2'

loop_
_atom_site_label
_atom_site_type_symbol
_atom_site_fract_x
_atom_site_fract_y
_atom_site_fract_z
_atom_site_U_iso_or_equiv
_atom_site_adp_type
_atom_site_occupancy
_atom_site_symmetry_multiplicity
_atom_site_calc_flag
_atom_site_refinement_flags
C1 C 1.4784(3) 0.1928(2) 0.15588(15) 0.0491(7) Uani 1 1 d .
H1A H 1.4533 0.1658 0.1157 0.059 Uiso 1 1 calc R
C2 C 1.5993(3) 0.2115(2) 0.17508(17) 0.0556(9) Uani 1 1 d .
H2A H 1.6567 0.1970 0.1475 0.067 Uiso 1 1 calc R
C3 C 1.6368(3) 0.25087(19) 0.23384(16) 0.0464(7) Uani 1 1 d .
H3A H 1.7193 0.2627 0.2467 0.056 Uiso 1 1 calc R
C4 C 1.5547(3) 0.27228(17) 0.27279(16) 0.0448(7) Uani 1 1 d .
H4A H 1.5801 0.3002 0.3125 0.054 Uiso 1 1 calc R
C5 C 1.4336(2) 0.25392(16) 0.25548(15) 0.0403(6) Uani 1 1 d .
H5A H 1.3773 0.2683 0.2837 0.048 Uiso 1 1 calc R
C6 C 1.3957(2) 0.21451(16) 0.19661(14) 0.0377(6) Uani 1 1 d .
C7 C 1.2382(2) 0.12018(16) 0.16397(14) 0.0386(6) Uani 1 1 d .
C8 C 1.1472(3) 0.10026(17) 0.11266(15) 0.0424(6) Uani 1 1 d .
H8A H 1.1075 0.1380 0.0843 0.051 Uiso 1 1 calc R
C9 C 1.1139(3) 0.02646(18) 0.10253(16) 0.0476(7) Uani 1 1 d .
H9A H 1.0507 0.0139 0.0676 0.057 Uiso 1 1 calc R
C10 C 1.1728(3) -0.03132(17) 0.14365(17) 0.0497(8) Uani 1 1 d .
C11 C 1.2665(3) -0.01029(19) 0.19149(16) 0.0516(8) Uani 1 1 d .
H11A H 1.3103 -0.0480 0.2180 0.062 Uiso 1 1 calc R
C12 C 1.2993(3) 0.06330(17) 0.20248(15) 0.0462(7) Uani 1 1 d .
H12A H 1.3642 0.0756 0.2366 0.055 Uiso 1 1 calc R
C13 C 1.1339(4) -0.11121(19) 0.1366(2) 0.0650(10) Uani 1 1 d .
H13A H 1.1855 -0.1419 0.1694 0.098 Uiso 1 1 calc R
H13B H 1.1402 -0.1288 0.0912 0.098 Uiso 1 1 calc R
H13C H 1.0504 -0.1154 0.1444 0.098 Uiso 1 1 calc R
C14 C 1.1836(2) 0.25327(16) 0.17675(13) 0.0350(6) Uani 1 1 d .
C15 C 1.2130(2) 0.32802(16) 0.16767(13) 0.0351(6) Uani 1 1 d .
H15A H 1.2938 0.3409 0.1644 0.042 Uiso 1 1 calc R
C16 C 1.1275(2) 0.38377(16) 0.16329(13) 0.0343(6) Uani 1 1 d .
H16A H 1.1504 0.4342 0.1568 0.041 Uiso 1 1 calc R
C17 C 1.0070(2) 0.36762(15) 0.16817(12) 0.0329(5) Uani 1 1 d .
C18 C 0.9794(2) 0.29293(16) 0.17948(13) 0.0355(6) Uani 1 1 d .
H18A H 0.8991 0.2802 0.1840 0.043 Uiso 1 1 calc R
C19 C 1.0644(2) 0.23680(15) 0.18440(14) 0.0370(6) Uani 1 1 d .
H19A H 1.0424 0.1867 0.1930 0.044 Uiso 1 1 calc R
C20 C 0.9152(2) 0.42644(15) 0.15769(13) 0.0337(6) Uani 1 1 d .
C21 C 0.9293(2) 0.50303(16) 0.15690(14) 0.0382(6) Uani 1 1 d .
H21A H 1.0045 0.5281 0.1656 0.046 Uiso 1 1 calc R
C22 C 0.8154(2) 0.53998(16) 0.14122(13) 0.0368(6) Uani 1 1 d .
H22A H 0.8074 0.5930 0.1397 0.044 Uiso 1 1 calc R
C23 C 0.7249(2) 0.49532(14) 0.12940(12) 0.0315(5) Uani 1 1 d .
C24 C 0.5941(2) 0.51736(14) 0.11374(13) 0.0300(5) Uani 1 1 d .
C25 C 0.5555(2) 0.58896(14) 0.12801(13) 0.0332(5) Uani 1 1 d .
H25A H 0.6132 0.6239 0.1486 0.040 Uiso 1 1 calc R
C26 C 0.4349(2) 0.61179(14) 0.11329(13) 0.0310(5) Uani 1 1 d .
H26A H 0.4151 0.6614 0.1250 0.037 Uiso 1 1 calc R
C27 C 0.3436(2) 0.56623(13) 0.08278(12) 0.0273(5) Uani 1 1 d .
C28 C 0.3792(2) 0.49144(14) 0.06794(11) 0.0274(5) Uani 1 1 d .
C29 C 0.5032(2) 0.46856(14) 0.08397(12) 0.0283(5) Uani 1 1 d .
C30 C 0.2156(2) 0.59196(13) 0.06539(11) 0.0274(5) Uani 1 1 d .
C31 C 0.1310(2) 0.56684(15) 0.01841(13) 0.0357(6) Uani 1 1 d .
H31A H 0.1412 0.5250 -0.0094 0.043 Uiso 1 1 calc R
C32 C 0.0233(2) 0.60880(15) 0.01369(13) 0.0344(6) Uani 1 1 d .
H32A H -0.0462 0.5982 -0.0178 0.041 Uiso 1 1 calc R
C33 C 0.0297(2) 0.66618(14) 0.05915(12) 0.0273(5) Uani 1 1 d .
C34 C -0.06365(19) 0.72009(13) 0.07031(12) 0.0253(5) Uani 1 1 d .
C35 C -0.0747(2) 0.74592(14) 0.13439(12) 0.0293(5) Uani 1 1 d .
H35A H -0.0195 0.7290 0.1717 0.035 Uiso 1 1 calc R
C36 C -0.1644(2) 0.79561(15) 0.14451(12) 0.0303(5) Uani 1 1 d .
H36A H -0.1704 0.8124 0.1885 0.036 Uiso 1 1 calc R
C37 C -0.2465(2) 0.82129(14) 0.09037(12) 0.0286(5) Uani 1 1 d .
C38 C -0.2355(2) 0.79674(15) 0.02607(12) 0.0320(5) Uani 1 1 d .
H38A H -0.2897 0.8145 -0.0113 0.038 Uiso 1 1 calc R
C39 C -0.1456(2) 0.74649(14) 0.01648(12) 0.0299(5) Uani 1 1 d .
H39A H -0.1396 0.7297 -0.0276 0.036 Uiso 1 1 calc R
C40 C -0.4570(2) 0.86249(14) 0.06627(12) 0.0296(5) Uani 1 1 d .
C41 C -0.5017(2) 0.79141(15) 0.04941(13) 0.0329(5) Uani 1 1 d .
H41A H -0.4528 0.7488 0.0618 0.040 Uiso 1 1 calc R
C42 C -0.6163(2) 0.78164(17) 0.01479(13) 0.0376(6) Uani 1 1 d .
H42A H -0.6438 0.7323 0.0029 0.045 Uiso 1 1 calc R
C43 C -0.6922(2) 0.84188(18) -0.00300(14) 0.0415(7) Uani 1 1 d .
C44 C -0.6479(3) 0.91296(18) 0.01473(15) 0.0443(7) Uani 1 1 d .
H44A H -0.6981 0.9553 0.0034 0.053 Uiso 1 1 calc R
C45 C -0.5321(2) 0.92398(16) 0.04866(14) 0.0389(6) Uani 1 1 d .
H45A H -0.5041 0.9733 0.0598 0.047 Uiso 1 1 calc R
C46 C -0.8183(3) 0.8299(2) -0.03994(17) 0.0598(9) Uani 1 1 d .
H46A H -0.8586 0.8785 -0.0482 0.090 Uiso 1 1 calc R
H46B H -0.8637 0.7985 -0.0127 0.090 Uiso 1 1 calc R
H46C H -0.8143 0.8050 -0.0828 0.090 Uiso 1 1 calc R
C47 C -0.3097(2) 0.93254(14) 0.14636(13) 0.0343(6) Uani 1 1 d .
C48 C -0.3868(3) 0.95331(19) 0.19097(15) 0.0477(7) Uani 1 1 d .
H48A H -0.4607 0.9276 0.1909 0.057 Uiso 1 1 calc R
C49 C -0.3550(4) 1.0117(2) 0.23548(17) 0.0666(11) Uani 1 1 d .
H49A H -0.4078 1.0260 0.2658 0.080 Uiso 1 1 calc R
C50 C -0.2486(4) 1.0488(2) 0.23629(19) 0.0702(12) Uani 1 1 d .
H50A H -0.2282 1.0890 0.2667 0.084 Uiso 1 1 calc R
C51 C -0.1713(3) 1.02811(18) 0.19332(18) 0.0561(9) Uani 1 1 d .
H51A H -0.0965 1.0532 0.1949 0.067 Uiso 1 1 calc R
C52 C -0.2014(3) 0.97074(16) 0.14748(15) 0.0437(7) Uani 1 1 d .
H52A H -0.1485 0.9575 0.1169 0.052 Uiso 1 1 calc R
N1 N 1.2710(2) 0.19663(13) 0.17748(12) 0.0418(6) Uani 1 1 d .
N2 N 0.51930(19) 0.39589(12) 0.06680(11) 0.0351(5) Uani 1 1 d .
N3 N 0.30563(19) 0.43668(12) 0.03997(11) 0.0341(5) Uani 1 1 d .
N4 N -0.33880(18) 0.87222(12) 0.10127(11) 0.0336(5) Uani 1 1 d .
S1 S 0.76502(5) 0.40224(4) 0.13635(4) 0.03507(17) Uani 1 1 d .
S2 S 0.38953(6) 0.36415(4) 0.03493(4) 0.04035(18) Uani 1 1 d .
S3 S 0.17054(5) 0.66931(4) 0.10704(3) 0.02999(15) Uani 1 1 d .

loop_
_atom_site_aniso_label
_atom_site_aniso_U_11
_atom_site_aniso_U_22
_atom_site_aniso_U_33
_atom_site_aniso_U_23
_atom_site_aniso_U_13
_atom_site_aniso_U_12
C1 0.0472(16) 0.061(2) 0.0392(15) 0.0001(14) 0.0070(13) 0.0170(15)
C2 0.0392(16) 0.075(2) 0.056(2) 0.0082(17) 0.0193(14) 0.0125(16)
C3 0.0331(14) 0.0573(18) 0.0484(17) 0.0167(15) 0.0049(12) 0.0006(13)
C4 0.0388(15) 0.0438(16) 0.0500(17) 0.0045(13) 0.0012(13) 0.0003(13)
C5 0.0345(13) 0.0440(16) 0.0427(15) 0.0013(13) 0.0072(11) 0.0059(12)
C6 0.0321(13) 0.0377(14) 0.0425(15) 0.0031(12) 0.0034(11) 0.0081(11)
C7 0.0400(14) 0.0368(14) 0.0394(14) -0.0015(12) 0.0077(11) 0.0091(11)
C8 0.0403(14) 0.0431(16) 0.0435(16) -0.0013(13) 0.0051(12) 0.0048(13)
C9 0.0454(16) 0.0482(17) 0.0499(17) -0.0044(14) 0.0093(13) 0.0004(14)
C10 0.0535(18) 0.0374(15) 0.064(2) -0.0042(14) 0.0268(16) 0.0012(14)
C11 0.063(2) 0.0440(17) 0.0491(18) 0.0052(14) 0.0116(15) 0.0131(15)
C12 0.0512(17) 0.0409(16) 0.0450(16) -0.0006(13) 0.0026(13) 0.0101(13)
C13 0.070(2) 0.0414(18) 0.087(3) -0.0036(18) 0.023(2) -0.0112(17)
C14 0.0333(13) 0.0415(15) 0.0288(12) -0.0036(11) 0.0004(10) 0.0094(11)
C15 0.0309(12) 0.0434(15) 0.0314(13) -0.0004(11) 0.0056(10) 0.0049(11)
C16 0.0326(12) 0.0377(14) 0.0325(13) 0.0004(11) 0.0043(10) 0.0036(11)
C17 0.0303(12) 0.0381(14) 0.0295(12) 0.0010(11) 0.0020(10) 0.0086(11)
C18 0.0290(12) 0.0410(14) 0.0366(14) -0.0002(12) 0.0051(10) 0.0051(11)
C19 0.0362(13) 0.0321(13) 0.0424(15) 0.0001(11) 0.0048(11) 0.0047(11)
C20 0.0283(12) 0.0394(14) 0.0336(13) -0.0004(11) 0.0054(10) 0.0061(11)
C21 0.0306(13) 0.0373(14) 0.0461(15) 0.0004(12) 0.0033(11) 0.0024(11)
C22 0.0362(13) 0.0351(14) 0.0390(14) 0.0009(11) 0.0059(11) 0.0175(11)
C23 0.0447(14) 0.0244(11) 0.0277(12) 0.0041(10) 0.0131(10) 0.0088(10)
C24 0.0258(11) 0.0311(12) 0.0345(13) 0.0047(10) 0.0090(10) 0.0051(10)
C25 0.0290(12) 0.0282(12) 0.0426(14) 0.0028(11) 0.0060(10) 0.0013(10)
C26 0.0305(12) 0.0248(11) 0.0386(13) 0.0038(10) 0.0081(10) 0.0057(9)
C27 0.0285(11) 0.0286(12) 0.0264(11) 0.0041(9) 0.0094(9) 0.0056(9)
C28 0.0285(11) 0.0300(12) 0.0255(11) 0.0010(10) 0.0097(9) 0.0045(9)
C29 0.0301(11) 0.0283(12) 0.0287(12) 0.0024(10) 0.0117(9) 0.0063(9)
C30 0.0418(13) 0.0209(10) 0.0224(11) 0.0032(9) 0.0144(10) 0.0081(10)
C31 0.0375(13) 0.0361(14) 0.0353(14) -0.0051(11) 0.0111(11) 0.0087(11)
C32 0.0298(12) 0.0405(14) 0.0324(13) -0.0077(11) 0.0028(10) 0.0052(11)
C33 0.0254(10) 0.0306(12) 0.0264(11) 0.0008(10) 0.0056(9) 0.0029(9)
C34 0.0221(10) 0.0261(11) 0.0285(11) -0.0017(9) 0.0066(9) 0.0017(9)
C35 0.0285(11) 0.0331(12) 0.0257(12) 0.0001(10) 0.0021(9) 0.0023(10)
C36 0.0296(12) 0.0374(13) 0.0249(11) -0.0044(10) 0.0073(9) 0.0024(10)
C37 0.0230(10) 0.0292(12) 0.0342(13) -0.0035(10) 0.0065(9) 0.0011(9)
C38 0.0284(12) 0.0387(14) 0.0281(12) -0.0004(11) 0.0018(9) 0.0063(10)
C39 0.0283(11) 0.0367(13) 0.0247(11) -0.0035(10) 0.0034(9) 0.0040(10)
C40 0.0267(11) 0.0336(13) 0.0296(12) -0.0013(10) 0.0078(9) 0.0030(10)
C41 0.0331(12) 0.0323(13) 0.0346(13) -0.0016(11) 0.0091(10) 0.0031(10)
C42 0.0329(13) 0.0446(15) 0.0363(14) -0.0016(12) 0.0085(11) -0.0048(12)
C43 0.0301(13) 0.0602(19) 0.0346(14) 0.0037(13) 0.0063(11) 0.0000(13)
C44 0.0351(14) 0.0490(17) 0.0478(16) 0.0087(14) 0.0031(12) 0.0121(13)
C45 0.0372(14) 0.0341(14) 0.0455(16) 0.0032(12) 0.0064(12) 0.0046(11)
C46 0.0343(15) 0.092(3) 0.0503(18) 0.0026(19) -0.0022(13) -0.0008(17)
C47 0.0385(13) 0.0303(13) 0.0329(13) -0.0020(11) 0.0022(11) 0.0089(11)
C48 0.0428(15) 0.0547(18) 0.0457(16) -0.0096(14) 0.0069(13) 0.0181(14)
C49 0.072(2) 0.074(2) 0.0487(19) -0.0271(18) -0.0060(17) 0.040(2)
C50 0.092(3) 0.0419(18) 0.065(2) -0.0250(17) -0.026(2) 0.0234(19)
C51 0.065(2) 0.0356(16) 0.060(2) -0.0062(15) -0.0141(17) -0.0036(15)
C52 0.0460(15) 0.0359(15) 0.0477(17) -0.0030(13) 0.0025(13) -0.0022(12)
N1 0.0332(11) 0.0374(13) 0.0527(14) -0.0077(11) 0.0000(10) 0.0078(10)
N2 0.0333(11) 0.0335(11) 0.0396(12) -0.0038(10) 0.0093(9) 0.0070(9)
N3 0.0319(11) 0.0333(11) 0.0377(12) -0.0057(9) 0.0078(9) 0.0049(9)
N4 0.0277(10) 0.0335(11) 0.0393(12) -0.0091(9) 0.0048(9) 0.0048(9)
S1 0.0278(3) 0.0301(3) 0.0474(4) 0.0027(3) 0.0061(3) 0.0050(2)
S2 0.0346(3) 0.0341(3) 0.0528(4) -0.0125(3) 0.0079(3) 0.0044(3)
S3 0.0264(3) 0.0301(3) 0.0329(3) -0.0044(2) 0.0026(2) 0.0053(2)

loop_
_atom_type_symbol
_atom_type_description
_atom_type_scat_dispersion_real
_atom_type_scat_dispersion_imag
_atom_type_scat_source
C C 0.0033 0.0016 'International Tables Vol C Tables 4.2.6.8 and 6.1.1.4'
H H 0.0000 0.0000 'International Tables Vol C Tables 4.2.6.8 and 6.1.1.4'
N N 0.0061 0.0033 'International Tables Vol C Tables 4.2.6.8 and 6.1.1.4'
S S 0.1246 0.1234 'International Tables Vol C Tables 4.2.6.8 and 6.1.1.4'

loop_
_geom_angle_atom_site_label_1
_geom_angle_atom_site_label_2
_geom_angle_atom_site_label_3
_geom_angle
C6 C1 C2 118.8(3)
C6 C1 H1A 120.6
C2 C1 H1A 120.6
C3 C2 C1 121.0(3)
C3 C2 H2A 119.5
C1 C2 H2A 119.5
C4 C3 C2 119.5(3)
C4 C3 H3A 120.3
C2 C3 H3A 120.3
C3 C4 C5 121.0(3)
C3 C4 H4A 119.5
C5 C4 H4A 119.5
C6 C5 C4 119.6(3)
C6 C5 H5A 120.2
C4 C5 H5A 120.2
C1 C6 C5 120.0(3)
C1 C6 N1 119.7(3)
C5 C6 N1 120.2(2)
C8 C7 C12 118.5(3)
C8 C7 N1 121.8(3)
C12 C7 N1 119.7(3)
C9 C8 C7 120.6(3)
C9 C8 H8A 119.7
C7 C8 H8A 119.7
C8 C9 C10 120.9(3)
C8 C9 H9A 119.5
C10 C9 H9A 119.5
C11 C10 C9 117.0(3)
C11 C10 C13 120.8(3)
C9 C10 C13 122.1(3)
C10 C11 C12 122.4(3)
C10 C11 H11A 118.8
C12 C11 H11A 118.8
C11 C12 C7 120.4(3)
C11 C12 H12A 119.8
C7 C12 H12A 119.8
C10 C13 H13A 109.5
C10 C13 H13B 109.5
H13A C13 H13B 109.5
C10 C13 H13C 109.5
H13A C13 H13C 109.5
H13B C13 H13C 109.5
C15 C14 C19 117.7(2)
C15 C14 N1 120.5(2)
C19 C14 N1 121.8(3)
C16 C15 C14 121.4(2)
C16 C15 H15A 119.3
C14 C15 H15A 119.3
C15 C16 C17 121.4(3)
C15 C16 H16A 119.3
C17 C16 H16A 119.3
C18 C17 C16 116.7(2)
C18 C17 C20 122.5(2)
C16 C17 C20 120.7(2)
C19 C18 C17 122.4(2)
C19 C18 H18A 118.8
C17 C18 H18A 118.8
C18 C19 C14 120.4(3)
C18 C19 H19A 119.8
C14 C19 H19A 119.8
C21 C20 C17 129.2(2)
C21 C20 S1 110.75(19)
C17 C20 S1 119.9(2)
C20 C21 C22 110.9(2)
C20 C21 H21A 124.5
C22 C21 H21A 124.5
C23 C22 C21 114.4(3)
C23 C22 H22A 122.8
C21 C22 H22A 122.8
C22 C23 C24 126.7(2)
C22 C23 S1 113.0(2)
C24 C23 S1 120.24(19)
C25 C24 C29 115.1(2)
C25 C24 C23 121.3(2)
C29 C24 C23 123.5(2)
C24 C25 C26 122.9(2)
C24 C25 H25A 118.5
C26 C25 H25A 118.5
C27 C26 C25 123.7(2)
C27 C26 H26A 118.2
C25 C26 H26A 118.2
C26 C27 C28 115.3(2)
C26 C27 C30 123.2(2)
C28 C27 C30 121.5(2)
N3 C28 C27 125.9(2)
N3 C28 C29 113.7(2)
C27 C28 C29 120.4(2)
N2 C29 C24 125.5(2)
N2 C29 C28 111.9(2)
C24 C29 C28 122.5(2)
C31 C30 C27 128.9(2)
C31 C30 S3 112.82(19)
C27 C30 S3 118.09(18)
C30 C31 C32 112.8(2)
C30 C31 H31A 123.6
C32 C31 H31A 123.6
C33 C32 C31 113.1(2)
C33 C32 H32A 123.5
C31 C32 H32A 123.5
C32 C33 C34 128.8(2)
C32 C33 S3 110.48(18)
C34 C33 S3 120.75(18)
C39 C34 C35 118.0(2)
C39 C34 C33 120.4(2)
C35 C34 C33 121.6(2)
C36 C35 C34 121.2(2)
C36 C35 H35A 119.4
C34 C35 H35A 119.4
C35 C36 C37 120.4(2)
C35 C36 H36A 119.8
C37 C36 H36A 119.8
C38 C37 C36 119.0(2)
C38 C37 N4 121.0(2)
C36 C37 N4 120.0(2)
C39 C38 C37 120.2(2)
C39 C38 H38A 119.9
C37 C38 H38A 119.9
C38 C39 C34 121.3(2)
C38 C39 H39A 119.4
C34 C39 H39A 119.4
C41 C40 C45 118.1(2)
C41 C40 N4 120.8(2)
C45 C40 N4 121.1(2)
C42 C41 C40 121.0(2)
C42 C41 H41A 119.5
C40 C41 H41A 119.5
C41 C42 C43 121.7(3)
C41 C42 H42A 119.1
C43 C42 H42A 119.1
C42 C43 C44 117.2(3)
C42 C43 C46 120.9(3)
C44 C43 C46 121.9(3)
C43 C44 C45 121.9(3)
C43 C44 H44A 119.0
C45 C44 H44A 119.0
C44 C45 C40 120.0(3)
C44 C45 H45A 120.0
C40 C45 H45A 120.0
C43 C46 H46A 109.5
C43 C46 H46B 109.5
H46A C46 H46B 109.5
C43 C46 H46C 109.5
H46A C46 H46C 109.5
H46B C46 H46C 109.5
C48 C47 C52 119.3(3)
C48 C47 N4 120.8(3)
C52 C47 N4 119.9(2)
C49 C48 C47 119.6(3)
C49 C48 H48A 120.2
C47 C48 H48A 120.2
C50 C49 C48 120.7(3)
C50 C49 H49A 119.6
C48 C49 H49A 119.6
C49 C50 C51 120.2(3)
C49 C50 H50A 119.9
C51 C50 H50A 119.9
C50 C51 C52 120.4(3)
C50 C51 H51A 119.8
C52 C51 H51A 119.8
C51 C52 C47 119.8(3)
C51 C52 H52A 120.1
C47 C52 H52A 120.1
C14 N1 C7 121.5(2)
C14 N1 C6 119.8(2)
C7 N1 C6 118.6(2)
C29 N2 S2 106.78(17)
C28 N3 S2 106.14(17)
C47 N4 C40 121.4(2)
C47 N4 C37 118.7(2)
C40 N4 C37 119.8(2)
C23 S1 C20 90.83(13)
N2 S2 N3 101.44(11)
C33 S3 C30 90.80(12)

loop_
_geom_bond_atom_site_label_1
_geom_bond_atom_site_label_2
_geom_bond_distance
C1 C6 1.387(4)
C1 C2 1.398(4)
C1 H1A 0.9500
C2 C3 1.388(5)
C2 H2A 0.9500
C3 C4 1.356(4)
C3 H3A 0.9500
C4 C5 1.394(4)
C4 H4A 0.9500
C5 C6 1.391(4)
C5 H5A 0.9500
C6 N1 1.434(3)
C7 C8 1.389(4)
C7 C12 1.394(4)
C7 N1 1.427(4)
C8 C9 1.374(4)
C8 H8A 0.9500
C9 C10 1.422(5)
C9 H9A 0.9500
C10 C11 1.371(5)
C10 C13 1.490(4)
C11 C12 1.372(4)
C11 H11A 0.9500
C12 H12A 0.9500
C13 H13A 0.9800
C13 H13B 0.9800
C13 H13C 0.9800
C14 C15 1.391(4)
C14 C19 1.405(4)
C14 N1 1.409(3)
C15 C16 1.377(4)
C15 H15A 0.9500
C16 C17 1.405(4)
C16 H16A 0.9500
C17 C18 1.394(4)
C17 C20 1.465(3)
C18 C19 1.378(4)
C18 H18A 0.9500
C19 H19A 0.9500
C20 C21 1.375(4)
C20 S1 1.735(3)
C21 C22 1.434(3)
C21 H21A 0.9500
C22 C23 1.287(4)
C22 H22A 0.9500
C23 C24 1.511(3)
C23 S1 1.719(2)
C24 C25 1.392(3)
C24 C29 1.407(4)
C25 C26 1.406(3)
C25 H25A 0.9500
C26 C27 1.380(3)
C26 H26A 0.9500
C27 C28 1.437(3)
C27 C30 1.503(3)
C28 N3 1.348(3)
C28 C29 1.443(3)
C29 N2 1.360(3)
C30 C31 1.317(4)
C30 S3 1.730(2)
C31 C32 1.416(3)
C31 H31A 0.9500
C32 C33 1.369(3)
C32 H32A 0.9500
C33 C34 1.467(3)
C33 S3 1.729(2)
C34 C39 1.396(3)
C34 C35 1.396(3)
C35 C36 1.382(3)
C35 H35A 0.9500
C36 C37 1.397(3)
C36 H36A 0.9500
C37 C38 1.393(3)
C37 N4 1.422(3)
C38 C39 1.387(3)
C38 H38A 0.9500
C39 H39A 0.9500
C40 C41 1.386(4)
C40 C45 1.397(4)
C40 N4 1.420(3)
C41 C42 1.383(4)
C41 H41A 0.9500
C42 C43 1.385(4)
C42 H42A 0.9500
C43 C44 1.388(4)
C43 C46 1.516(4)
C44 C45 1.392(4)
C44 H44A 0.9500
C45 H45A 0.9500
C46 H46A 0.9800
C46 H46B 0.9800
C46 H46C 0.9800
C47 C48 1.392(4)
C47 C52 1.393(4)
C47 N4 1.415(3)
C48 C49 1.386(5)
C48 H48A 0.9500
C49 C50 1.367(6)
C49 H49A 0.9500
C50 C51 1.369(6)
C50 H50A 0.9500
C51 C52 1.387(4)
C51 H51A 0.9500
C52 H52A 0.9500
N2 S2 1.608(2)
N3 S2 1.613(2)
